data_4086844
loop_
_publ_author_name
'Baillie, Rhett A.'
'Patrick, Brian O.'
'Legzdins, Peter'
'Rosenfeld, Devon C.'

_publ_section_title
;
 Functionalization of Methane Initiated by
 Cp*W(NO)(CH2CMe3)(\h3-CH2CHCMe2)
;
_journal_name_full Organometallics
_journal_paper_doi 10.1021/acs.organomet.6b00738
_journal_year 2016
_chemical_formula_moiety 'C22 H35 N O3 W'
_chemical_formula_sum 'C22 H35 N O3 W'
_chemical_formula_weight 545.36
_space_group_crystal_system monoclinic
_space_group_IT_number 14
_space_group_name_Hall '-P 2yn'
_space_group_name_H-M_alt 'P 1 21/n 1'
_symmetry_space_group_name_Hall '-P 2yn'
_symmetry_space_group_name_H-M 'P 1 21/n 1'
_atom_sites_solution_hydrogens mixed
_atom_sites_solution_primary direct
_audit_creation_date 2015-06-22
_audit_creation_method
;
Olex2 1.2
(compiled 2015.01.26 svn.r3150 for OlexSys, GUI svn.r4998)
;
_cell_angle_alpha 90
_cell_angle_beta 96.5040(10)
_cell_angle_gamma 90
_cell_formula_units_Z 4
_cell_length_a 9.5711(4)
_cell_length_b 9.6143(4)
_cell_length_c 24.3692(9)
_cell_measurement_reflns_used 9084
_cell_measurement_temperature 90(2)
_cell_measurement_theta_max 30.04
_cell_measurement_theta_min 2.28
_cell_volume 2228.01(16)
_computing_cell_refinement 'SAINT v8.34A (Bruker, 2013)'
_computing_data_reduction 'SAINT v8.34A (Bruker, 2013)'
_computing_molecular_graphics 'Olex2 (Dolomanov et al., 2009)'
_computing_publication_material 'Olex2 (Dolomanov et al., 2009)'
_computing_structure_refinement 'XL (Sheldrick, 2008)'
_computing_structure_solution 'XT (Sheldrick, 2015)'
_diffrn_ambient_temperature 90(2)
_diffrn_detector 'Bruker APEX2 area detector'
_diffrn_detector_area_resol_mean 7.9
_diffrn_detector_type 'Bruker-Nonius APEXII CCD area detector'
_diffrn_measured_fraction_theta_full 1.000
_diffrn_measured_fraction_theta_max 0.999
_diffrn_measurement_device 'Bruker-Nonius APEXII CCD area detector and D8 diffractometer'
_diffrn_measurement_device_type 'Bruker APEX-II CCD'
_diffrn_measurement_method '\f and \w scans'
_diffrn_radiation_monochromator 'TRIUMPH curved-crystal'
_diffrn_radiation_probe x-ray
_diffrn_radiation_type MoK\a
_diffrn_radiation_wavelength 0.71073
_diffrn_reflns_av_R_equivalents 0.0260
_diffrn_reflns_av_unetI/netI 0.0233
_diffrn_reflns_Laue_measured_fraction_full 1.000
_diffrn_reflns_Laue_measured_fraction_max 0.999
_diffrn_reflns_limit_h_max 13
_diffrn_reflns_limit_h_min -13
_diffrn_reflns_limit_k_max 13
_diffrn_reflns_limit_k_min -13
_diffrn_reflns_limit_l_max 34
_diffrn_reflns_limit_l_min -34
_diffrn_reflns_number 26734
_diffrn_reflns_point_group_measured_fraction_full 1.000
_diffrn_reflns_point_group_measured_fraction_max 0.999
_diffrn_reflns_theta_full 26.000
_diffrn_reflns_theta_max 30.038
_diffrn_reflns_theta_min 1.682
_diffrn_source 'sealed X-ray tube'
_diffrn_standards_number 0
_exptl_absorpt_coefficient_mu 5.205
_exptl_absorpt_correction_T_max 0.508
_exptl_absorpt_correction_T_min 0.382
_exptl_absorpt_correction_type multi-scan
_exptl_absorpt_process_details
;
SADABS-2014/5 (Bruker,2014/5) was used for absorption correction.
wR2(int) was 0.0821 before and 0.0365 after correction.
The Ratio of minimum to maximum transmission is 0.7505.
The \l/2 correction factor is 0.00150.
;
_exptl_crystal_colour orange
_exptl_crystal_colour_primary orange
_exptl_crystal_density_diffrn 1.626
_exptl_crystal_description irregular
_exptl_crystal_F_000 1088
_exptl_crystal_size_max 0.33
_exptl_crystal_size_mid 0.29
_exptl_crystal_size_min 0.13
_refine_diff_density_max 2.354
_refine_diff_density_min -0.985
_refine_diff_density_rms 0.109
_refine_ls_extinction_method none
_refine_ls_goodness_of_fit_ref 1.161
_refine_ls_hydrogen_treatment mixed
_refine_ls_matrix_type full
_refine_ls_number_parameters 266
_refine_ls_number_reflns 6522
_refine_ls_number_restraints 291
_refine_ls_restrained_S_all 1.139
_refine_ls_R_factor_all 0.0282
_refine_ls_R_factor_gt 0.0234
_refine_ls_shift/su_max 0.002
_refine_ls_shift/su_mean 0.000
_refine_ls_structure_factor_coef Fsqd
_refine_ls_weighting_details 'w=1/[\s^2^(Fo^2^)+(0.0109P)^2^+2.9854P] where P=(Fo^2^+2Fc^2^)/3'
_refine_ls_weighting_scheme calc
_refine_ls_wR_factor_gt 0.0422
_refine_ls_wR_factor_ref 0.0432
_reflns_Friedel_coverage 0.000
_reflns_number_gt 5927
_reflns_number_total 6522
_reflns_threshold_expression 'I > 2\s(I)'
_cod_data_source_file om6b00738_si_008.cif
_cod_data_source_block pl497/7
_cod_depositor_comments
;
The following automatic conversions were performed:

'_diffrn_radiation_probe' value 'X-ray' changed to 'x-ray' according
to
/usr/data/users/saulius/crontab/automatic-downloads/rss-feeds/ACS/lib/dictionaries/cif_core.dic
dictionary named 'cif_core.dic' version 2.4.2 from 2011-04-26.

Automatic conversion script
Id: cif_fix_values 4268 2015-11-12 08:31:59Z antanas 
;
_cod_database_code 4086844
_shelx_space_group_comment
;
The symmetry employed for this shelxl refinement is uniquely defined
by the following loop, which should always be used as a source of
symmetry information in preference to the above space-group names.
They are only intended as comments.
;
_olex2_refinement_description
;
1. Fixed Uiso
 At 1.2 times of:
  All C(H,H) groups
 At 1.5 times of:
  All C(H,H,H) groups
2. Rigid body (RIGU) restrains
 All non-hydrogen atoms
 with sigma for 1-2 distances of 0.004 and sigma for 1-3 distances of 0.004
3.a Secondary CH2 refined with riding coordinates:
 C18(H18A,H18B)
3.b Idealised Me refined as rotating group:
 C6(H6A,H6B,H6C), C7(H7A,H7B,H7C), C8(H8A,H8B,H8C), C9(H9A,H9B,H9C), C10(H10A,
 H10B,H10C), C12(H12A,H12B,H12C), C13(H13A,H13B,H13C), C20(H20A,H20B,H20C),
 C21(H21A,H21B,H21C), C22(H22A,H22B,H22C)
;
_shelx_shelxl_version_number 2014/7
_olex2_submission_special_instructions 'No special instructions were received'

loop_
_space_group_symop_operation_xyz
'x, y, z'
'-x+1/2, y+1/2, -z+1/2'
'-x, -y, -z'
'x-1/2, -y-1/2, z-1/2'

loop_
_atom_site_label
_atom_site_type_symbol
_atom_site_fract_x
_atom_site_fract_y
_atom_site_fract_z
_atom_site_U_iso_or_equiv
_atom_site_adp_type
_atom_site_occupancy
_atom_site_site_symmetry_order
_atom_site_calc_flag
_atom_site_refinement_flags_posn
_atom_site_refinement_flags_adp
C1 C 0.4772(3) 0.0601(2) 0.33139(12) 0.0201(5) Uani 1 1 d . U
C2 C 0.5991(3) 0.1132(3) 0.30993(10) 0.0147(5) Uani 1 1 d . U
C3 C 0.6851(2) 0.1824(3) 0.35316(10) 0.0139(4) Uani 1 1 d . U
C4 C 0.6167(2) 0.1709(2) 0.40238(10) 0.0112(4) Uani 1 1 d . U
C5 C 0.4886(2) 0.0986(2) 0.38950(10) 0.0108(4) Uani 1 1 d . U
C6 C 0.3618(3) -0.0249(3) 0.30223(12) 0.0246(6) Uani 1 1 d . U
H6A H 0.3446 0.0049 0.2636 0.037 Uiso 1 1 calc GR .
H6B H 0.2761 -0.0124 0.3201 0.037 Uiso 1 1 calc GR .
H6C H 0.3889 -0.1233 0.3038 0.037 Uiso 1 1 calc GR .
C7 C 0.6359(3) 0.0900(3) 0.25230(12) 0.0276(6) Uani 1 1 d . U
H7A H 0.7099 0.0193 0.2529 0.041 Uiso 1 1 calc GR .
H7B H 0.6695 0.1773 0.2377 0.041 Uiso 1 1 calc GR .
H7C H 0.5524 0.0582 0.2287 0.041 Uiso 1 1 calc GR .
C8 C 0.8292(3) 0.2405(3) 0.34843(14) 0.0244(6) Uani 1 1 d . U
H8A H 0.8984 0.1650 0.3522 0.037 Uiso 1 1 calc GR .
H8B H 0.8529 0.3092 0.3777 0.037 Uiso 1 1 calc GR .
H8C H 0.8301 0.2852 0.3123 0.037 Uiso 1 1 calc GR .
C9 C 0.6786(3) 0.2144(3) 0.45912(11) 0.0186(5) Uani 1 1 d . U
H9A H 0.7324 0.1370 0.4771 0.028 Uiso 1 1 calc GR .
H9B H 0.6028 0.2404 0.4810 0.028 Uiso 1 1 calc GR .
H9C H 0.7410 0.2943 0.4563 0.028 Uiso 1 1 calc GR .
C10 C 0.3894(3) 0.0524(3) 0.42951(11) 0.0179(5) Uani 1 1 d . U
H10A H 0.2922 0.0641 0.4127 0.027 Uiso 1 1 calc GR .
H10B H 0.4049 0.1087 0.4632 0.027 Uiso 1 1 calc GR .
H10C H 0.4065 -0.0458 0.4388 0.027 Uiso 1 1 calc GR .
C11 C 0.2634(3) 0.3022(3) 0.32436(11) 0.0175(5) Uani 1 1 d . U
C12 C 0.3209(3) 0.4467(3) 0.43574(11) 0.0185(5) Uani 1 1 d . U
H12A H 0.3137 0.5275 0.4598 0.028 Uiso 1 1 calc GR .
H12B H 0.3798 0.3755 0.4557 0.028 Uiso 1 1 calc GR .
H12C H 0.2268 0.4087 0.4248 0.028 Uiso 1 1 calc GR .
C13 C 0.3023(3) 0.6020(3) 0.35167(11) 0.0166(5) Uani 1 1 d . U
H13A H 0.2044 0.5716 0.3436 0.025 Uiso 1 1 calc GR .
H13B H 0.3424 0.6181 0.3170 0.025 Uiso 1 1 calc GR .
H13C H 0.3058 0.6884 0.3731 0.025 Uiso 1 1 calc GR .
C14 C 0.3863(3) 0.4905(2) 0.38464(10) 0.0125(4) Uani 1 1 d . U
C15 C 0.5363(3) 0.4880(2) 0.38753(10) 0.0116(4) Uani 1 1 d . U
C16 C 0.6209(3) 0.5993(3) 0.36269(10) 0.0130(4) Uani 1 1 d . U
C17 C 0.6529(3) 0.7242(2) 0.40023(10) 0.0123(5) Uani 1 1 d . U
C18 C 0.7776(2) 0.8132(3) 0.38983(10) 0.0133(4) Uani 1 1 d . U
H18A H 0.7533 0.9122 0.3946 0.016 Uiso 1 1 calc R .
H18B H 0.7967 0.8003 0.3511 0.016 Uiso 1 1 calc R .
C19 C 0.9126(3) 0.7788(2) 0.42862(10) 0.0129(5) Uani 1 1 d . U
C20 C 0.9476(3) 0.6233(3) 0.42774(12) 0.0203(5) Uani 1 1 d . U
H20A H 0.8720 0.5701 0.4418 0.031 Uiso 1 1 calc GR .
H20B H 1.0362 0.6060 0.4511 0.031 Uiso 1 1 calc GR .
H20C H 0.9572 0.5945 0.3898 0.031 Uiso 1 1 calc GR .
C21 C 1.0342(3) 0.8612(3) 0.40859(11) 0.0191(5) Uani 1 1 d . U
H21A H 1.0466 0.8329 0.3708 0.029 Uiso 1 1 calc GR .
H21B H 1.1208 0.8425 0.4329 0.029 Uiso 1 1 calc GR .
H21C H 1.0128 0.9608 0.4092 0.029 Uiso 1 1 calc GR .
C22 C 0.8949(3) 0.8228(3) 0.48781(10) 0.0189(5) Uani 1 1 d . U
H22A H 0.8728 0.9223 0.4885 0.028 Uiso 1 1 calc GR .
H22B H 0.9823 0.8048 0.5117 0.028 Uiso 1 1 calc GR .
H22C H 0.8181 0.7695 0.5011 0.028 Uiso 1 1 calc GR .
H15 H 0.582(3) 0.458(3) 0.4220(13) 0.024(8) Uiso 1 1 d . .
H16A H 0.709(3) 0.562(3) 0.3536(12) 0.016(8) Uiso 1 1 d . .
H16B H 0.570(3) 0.634(3) 0.3269(13) 0.021(8) Uiso 1 1 d . .
N1 N 0.4863(2) 0.3950(2) 0.27166(8) 0.0141(4) Uani 1 1 d . U
O1 O 0.5089(2) 0.4417(2) 0.22714(8) 0.0257(5) Uani 1 1 d . U
O2 O 0.14188(19) 0.2963(2) 0.31964(9) 0.0276(5) Uani 1 1 d . U
O3 O 0.58257(19) 0.7494(2) 0.43774(8) 0.0183(4) Uani 1 1 d . U
W1 W 0.47063(2) 0.30518(2) 0.33530(2) 0.00865(3) Uani 1 1 d . U

loop_
_atom_site_aniso_label
_atom_site_aniso_U_11
_atom_site_aniso_U_22
_atom_site_aniso_U_33
_atom_site_aniso_U_23
_atom_site_aniso_U_13
_atom_site_aniso_U_12
C1 0.0278(13) 0.0079(10) 0.0241(13) -0.0030(10) 0.0004(10) 0.0049(10)
C2 0.0200(12) 0.0120(11) 0.0128(11) 0.0013(9) 0.0048(9) 0.0071(9)
C3 0.0124(10) 0.0112(10) 0.0186(11) 0.0043(9) 0.0047(8) 0.0024(9)
C4 0.0111(10) 0.0087(10) 0.0135(11) 0.0015(8) -0.0001(8) 0.0024(8)
C5 0.0109(10) 0.0100(10) 0.0115(11) 0.0024(8) 0.0010(8) 0.0008(8)
C6 0.0315(15) 0.0179(13) 0.0223(14) -0.0028(11) -0.0058(12) -0.0048(11)
C7 0.0400(17) 0.0268(14) 0.0181(13) 0.0006(12) 0.0130(12) 0.0100(13)
C8 0.0105(12) 0.0250(14) 0.0389(17) 0.0095(13) 0.0076(11) 0.0016(10)
C9 0.0186(12) 0.0189(13) 0.0165(12) 0.0000(10) -0.0053(9) 0.0015(10)
C10 0.0171(12) 0.0176(12) 0.0196(13) 0.0043(10) 0.0051(10) -0.0004(9)
C11 0.0192(11) 0.0146(11) 0.0184(12) 0.0037(10) 0.0005(9) -0.0020(10)
C12 0.0186(12) 0.0207(13) 0.0175(13) 0.0004(10) 0.0075(10) 0.0012(10)
C13 0.0146(11) 0.0132(11) 0.0221(13) 0.0008(10) 0.0023(10) 0.0037(9)
C14 0.0139(11) 0.0115(10) 0.0125(11) -0.0019(9) 0.0036(9) 0.0006(8)
C15 0.0120(10) 0.0120(10) 0.0107(11) -0.0015(9) 0.0011(8) 0.0012(8)
C16 0.0110(10) 0.0142(11) 0.0137(11) -0.0019(9) 0.0014(9) -0.0010(9)
C17 0.0117(10) 0.0100(11) 0.0149(11) -0.0013(8) 0.0000(9) 0.0016(8)
C18 0.0136(10) 0.0119(10) 0.0141(11) 0.0004(9) -0.0002(8) -0.0004(9)
C19 0.0110(10) 0.0153(12) 0.0126(11) 0.0001(9) 0.0016(8) -0.0007(8)
C20 0.0161(12) 0.0192(12) 0.0251(14) -0.0007(11) -0.0002(10) 0.0044(10)
C21 0.0154(12) 0.0264(13) 0.0157(12) -0.0005(10) 0.0018(10) -0.0052(10)
C22 0.0194(12) 0.0259(14) 0.0107(11) 0.0017(10) -0.0009(9) 0.0014(10)
N1 0.0147(10) 0.0154(10) 0.0120(10) 0.0004(8) 0.0004(8) -0.0020(8)
O1 0.0328(12) 0.0319(11) 0.0125(9) 0.0089(8) 0.0035(8) -0.0040(9)
O2 0.0101(8) 0.0318(11) 0.0401(12) 0.0081(10) -0.0005(8) -0.0035(8)
O3 0.0149(9) 0.0192(9) 0.0217(10) -0.0058(8) 0.0060(7) 0.0002(7)
W1 0.00831(4) 0.00948(4) 0.00806(4) 0.00064(4) 0.00047(3) -0.00004(4)

loop_
_atom_type_symbol
_atom_type_description
_atom_type_scat_dispersion_real
_atom_type_scat_dispersion_imag
_atom_type_scat_source
C C 0.0033 0.0016 'International Tables Vol C Tables 4.2.6.8 and 6.1.1.4'
H H 0.0000 0.0000 'International Tables Vol C Tables 4.2.6.8 and 6.1.1.4'
N N 0.0061 0.0033 'International Tables Vol C Tables 4.2.6.8 and 6.1.1.4'
O O 0.0106 0.0060 'International Tables Vol C Tables 4.2.6.8 and 6.1.1.4'
W W -0.8490 6.8722 'International Tables Vol C Tables 4.2.6.8 and 6.1.1.4'

loop_
_geom_angle_atom_site_label_1
_geom_angle_atom_site_label_2
_geom_angle_atom_site_label_3
_geom_angle
C2 C1 C5 106.9(2)
C2 C1 C6 127.9(3)
C2 C1 W1 71.59(14)
C5 C1 C6 125.0(3)
C5 C1 W1 72.90(13)
C6 C1 W1 123.11(19)
C1 C2 C3 108.9(2)
C1 C2 C7 125.3(3)
C1 C2 W1 73.08(14)
C3 C2 C7 125.6(2)
C3 C2 W1 73.32(14)
C7 C2 W1 123.36(18)
C2 C3 C4 107.6(2)
C2 C3 C8 125.0(2)
C2 C3 W1 71.40(13)
C4 C3 C8 127.0(2)
C4 C3 W1 73.97(13)
C8 C3 W1 125.79(17)
C3 C4 C9 125.4(2)
C3 C4 W1 71.03(13)
C5 C4 C3 108.6(2)
C5 C4 C9 125.7(2)
C5 C4 W1 71.92(13)
C9 C4 W1 127.97(16)
C1 C5 C10 124.9(2)
C1 C5 W1 71.33(13)
C4 C5 C1 108.0(2)
C4 C5 C10 126.7(2)
C4 C5 W1 73.72(13)
C10 C5 W1 126.55(16)
C1 C6 H6A 109.5
C1 C6 H6B 109.5
C1 C6 H6C 109.5
H6A C6 H6B 109.5
H6A C6 H6C 109.5
H6B C6 H6C 109.5
C2 C7 H7A 109.5
C2 C7 H7B 109.5
C2 C7 H7C 109.5
H7A C7 H7B 109.5
H7A C7 H7C 109.5
H7B C7 H7C 109.5
C3 C8 H8A 109.5
C3 C8 H8B 109.5
C3 C8 H8C 109.5
H8A C8 H8B 109.5
H8A C8 H8C 109.5
H8B C8 H8C 109.5
C4 C9 H9A 109.5
C4 C9 H9B 109.5
C4 C9 H9C 109.5
H9A C9 H9B 109.5
H9A C9 H9C 109.5
H9B C9 H9C 109.5
C5 C10 H10A 109.5
C5 C10 H10B 109.5
C5 C10 H10C 109.5
H10A C10 H10B 109.5
H10A C10 H10C 109.5
H10B C10 H10C 109.5
O2 C11 W1 177.1(2)
H12A C12 H12B 109.5
H12A C12 H12C 109.5
H12B C12 H12C 109.5
C14 C12 H12A 109.5
C14 C12 H12B 109.5
C14 C12 H12C 109.5
H13A C13 H13B 109.5
H13A C13 H13C 109.5
H13B C13 H13C 109.5
C14 C13 H13A 109.5
C14 C13 H13B 109.5
C14 C13 H13C 109.5
C12 C14 W1 114.11(16)
C13 C14 C12 112.9(2)
C13 C14 W1 117.31(16)
C15 C14 C12 117.5(2)
C15 C14 C13 120.5(2)
C15 C14 W1 67.06(13)
C14 C15 C16 123.3(2)
C14 C15 H15 114.2(19)
C14 C15 W1 76.54(14)
C16 C15 H15 110.8(19)
C16 C15 W1 117.49(16)
W1 C15 H15 110.0(19)
C15 C16 C17 113.5(2)
C15 C16 H16A 110.5(18)
C15 C16 H16B 110.9(18)
C17 C16 H16A 108.0(18)
C17 C16 H16B 107.5(18)
H16A C16 H16B 106(2)
C18 C17 C16 117.0(2)
O3 C17 C16 121.2(2)
O3 C17 C18 121.7(2)
C17 C18 H18A 108.9
C17 C18 H18B 108.9
C17 C18 C19 113.4(2)
H18A C18 H18B 107.7
C19 C18 H18A 108.9
C19 C18 H18B 108.9
C20 C19 C18 111.6(2)
C21 C19 C18 107.8(2)
C21 C19 C20 108.9(2)
C22 C19 C18 110.0(2)
C22 C19 C20 109.3(2)
C22 C19 C21 109.1(2)
C19 C20 H20A 109.5
C19 C20 H20B 109.5
C19 C20 H20C 109.5
H20A C20 H20B 109.5
H20A C20 H20C 109.5
H20B C20 H20C 109.5
C19 C21 H21A 109.5
C19 C21 H21B 109.5
C19 C21 H21C 109.5
H21A C21 H21B 109.5
H21A C21 H21C 109.5
H21B C21 H21C 109.5
C19 C22 H22A 109.5
C19 C22 H22B 109.5
C19 C22 H22C 109.5
H22A C22 H22B 109.5
H22A C22 H22C 109.5
H22B C22 H22C 109.5
O1 N1 W1 171.3(2)
C1 W1 C3 58.84(9)
C1 W1 C4 58.32(9)
C1 W1 C5 35.77(9)
C2 W1 C1 35.33(9)
C2 W1 C3 35.29(9)
C2 W1 C4 58.21(8)
C2 W1 C5 58.75(8)
C2 W1 C14 163.20(9)
C3 W1 C4 35.00(8)
C3 W1 C5 58.33(8)
C5 W1 C4 34.36(8)
C11 W1 C1 90.64(11)
C11 W1 C2 120.25(10)
C11 W1 C3 148.95(10)
C11 W1 C4 125.67(9)
C11 W1 C5 94.09(9)
C11 W1 C14 71.38(10)
C11 W1 C15 107.72(10)
C14 W1 C1 142.41(9)
C14 W1 C3 128.84(9)
C14 W1 C4 105.49(8)
C14 W1 C5 110.92(8)
C15 W1 C1 143.82(9)
C15 W1 C2 130.79(9)
C15 W1 C3 96.08(9)
C15 W1 C4 85.99(8)
C15 W1 C5 110.15(9)
C15 W1 C14 36.40(8)
N1 W1 C1 116.11(10)
N1 W1 C2 93.06(9)
N1 W1 C3 104.07(9)
N1 W1 C4 138.29(9)
N1 W1 C5 150.73(9)
N1 W1 C11 94.09(10)
N1 W1 C14 98.32(9)
N1 W1 C15 93.93(9)

loop_
_geom_bond_atom_site_label_1
_geom_bond_atom_site_label_2
_geom_bond_distance
C1 C2 1.426(4)
C1 C5 1.456(4)
C1 C6 1.488(4)
C1 W1 2.359(2)
C2 C3 1.426(4)
C2 C7 1.503(4)
C2 W1 2.340(2)
C3 C4 1.434(3)
C3 C8 1.504(3)
C3 W1 2.365(2)
C4 C5 1.413(3)
C4 C9 1.501(3)
C4 W1 2.403(2)
C5 C10 1.503(3)
C5 W1 2.380(2)
C6 H6A 0.9800
C6 H6B 0.9800
C6 H6C 0.9800
C7 H7A 0.9800
C7 H7B 0.9800
C7 H7C 0.9800
C8 H8A 0.9800
C8 H8B 0.9800
C8 H8C 0.9800
C9 H9A 0.9800
C9 H9B 0.9800
C9 H9C 0.9800
C10 H10A 0.9800
C10 H10B 0.9800
C10 H10C 0.9800
C11 O2 1.157(3)
C11 W1 1.971(3)
C12 H12A 0.9800
C12 H12B 0.9800
C12 H12C 0.9800
C12 C14 1.516(3)
C13 H13A 0.9800
C13 H13B 0.9800
C13 H13C 0.9800
C13 C14 1.515(3)
C14 C15 1.430(3)
C14 W1 2.343(2)
C15 C16 1.509(3)
C15 H15 0.95(3)
C15 W1 2.219(2)
C16 C17 1.520(3)
C16 H16A 0.97(3)
C16 H16B 1.01(3)
C17 C18 1.513(3)
C17 O3 1.219(3)
C18 H18A 0.9900
C18 H18B 0.9900
C18 C19 1.548(3)
C19 C20 1.532(3)
C19 C21 1.532(3)
C19 C22 1.531(3)
C20 H20A 0.9800
C20 H20B 0.9800
C20 H20C 0.9800
C21 H21A 0.9800
C21 H21B 0.9800
C21 H21C 0.9800
C22 H22A 0.9800
C22 H22B 0.9800
C22 H22C 0.9800
N1 O1 1.216(3)
N1 W1 1.796(2)

loop_
_geom_torsion_atom_site_label_1
_geom_torsion_atom_site_label_2
_geom_torsion_atom_site_label_3
_geom_torsion_atom_site_label_4
_geom_torsion
C1 C2 C3 C4 0.7(3)
C1 C2 C3 C8 173.9(2)
C1 C2 C3 W1 -64.93(17)
C2 C1 C5 C4 -1.2(3)
C2 C1 C5 C10 -174.0(2)
C2 C1 C5 W1 63.95(16)
C2 C3 C4 C5 -1.5(3)
C2 C3 C4 C9 172.4(2)
C2 C3 C4 W1 -63.95(16)
C3 C4 C5 C1 1.6(3)
C3 C4 C5 C10 174.3(2)
C3 C4 C5 W1 -61.93(16)
C5 C1 C2 C3 0.3(3)
C5 C1 C2 C7 175.9(2)
C5 C1 C2 W1 -64.83(16)
C6 C1 C2 C3 -176.9(2)
C6 C1 C2 C7 -1.2(4)
C6 C1 C2 W1 118.1(3)
C6 C1 C5 C4 176.1(2)
C6 C1 C5 C10 3.2(4)
C6 C1 C5 W1 -118.8(3)
C7 C2 C3 C4 -174.9(2)
C7 C2 C3 C8 -1.7(4)
C7 C2 C3 W1 119.4(3)
C8 C3 C4 C5 -174.5(2)
C8 C3 C4 C9 -0.6(4)
C8 C3 C4 W1 123.1(3)
C9 C4 C5 C1 -172.2(2)
C9 C4 C5 C10 0.4(4)
C9 C4 C5 W1 124.2(2)
C12 C14 C15 C16 -139.5(2)
C12 C14 C15 W1 106.3(2)
C13 C14 C15 C16 5.1(4)
C13 C14 C15 W1 -109.2(2)
C14 C15 C16 C17 84.7(3)
C15 C16 C17 C18 157.7(2)
C15 C16 C17 O3 -20.8(3)
C16 C17 C18 C19 -98.1(3)
C17 C18 C19 C20 52.7(3)
C17 C18 C19 C21 172.3(2)
C17 C18 C19 C22 -68.9(3)
O3 C17 C18 C19 80.4(3)
W1 C1 C2 C3 65.08(17)
W1 C1 C2 C7 -119.3(3)
W1 C1 C5 C4 -65.11(16)
W1 C1 C5 C10 122.1(2)
W1 C2 C3 C4 65.66(16)
W1 C2 C3 C8 -121.2(2)
W1 C3 C4 C5 62.49(16)
W1 C3 C4 C9 -123.6(2)
W1 C4 C5 C1 63.55(16)
W1 C4 C5 C10 -123.8(2)
W1 C14 C15 C16 114.3(2)
W1 C15 C16 C17 176.33(16)
